data_7049119
loop_
_publ_author_name
'Yi, Xiaofei'
'Liu, Bin'
'Chen, Kai'
'Chen, Wei'
'Chen, Wanzhi'

_publ_section_title
;
 Unbridged Rh(ii)-Rh(ii) complexes of N-heterocyclic carbenes and
 reactions with O<sub>2</sub> to form
 dirhodium(\m-\h<sup>1</sup>:\h<sup>1</sup>-O<sub>2</sub>) complexes.
;
_journal_issue 12
_journal_name_full 'Dalton transactions (Cambridge, England : 2003)'
_journal_page_first 3835
_journal_page_last 3839
_journal_paper_doi 10.1039/c9dt00421a
_journal_volume 48
_journal_year 2019
_chemical_formula_moiety 'C70 H58 N12 O2 P2 Rh2, 4(F6 P), 4(C2 H3 N)'
_chemical_formula_sum 'C78 H70 F24 N16 O2 P6 Rh2'
_chemical_formula_weight 2111.14
_space_group_crystal_system monoclinic
_space_group_IT_number 14
_space_group_name_Hall '-P 2yn'
_space_group_name_H-M_alt 'P 1 21/n 1'
_symmetry_space_group_name_Hall '-P 2yn'
_symmetry_space_group_name_H-M 'P 1 21/n 1'
_atom_sites_solution_hydrogens geom
_audit_creation_method SHELXL-2018/3
_audit_update_record
;
2019-02-20 deposited with the CCDC.    2019-02-21 downloaded from the CCDC.
;
_cell_angle_alpha 90
_cell_angle_beta 95.831(3)
_cell_angle_gamma 90
_cell_formula_units_Z 2
_cell_length_a 14.0615(4)
_cell_length_b 12.6084(3)
_cell_length_c 24.0897(7)
_cell_measurement_reflns_used 6878
_cell_measurement_temperature 150(2)
_cell_measurement_theta_max 29.1618
_cell_measurement_theta_min 2.9034
_cell_volume 4248.8(2)
_computing_cell_refinement 'Bruker FRAMBO'
_computing_data_collection 'Bruker FRAMBO'
_computing_data_reduction 'Bruker SAINT'
_computing_molecular_graphics 'Bruker SHELXTL'
_computing_publication_material 'Bruker SHELXTL'
_computing_structure_refinement 'SHELXL-2018/3 (Sheldrick, 2018)'
_computing_structure_solution 'SHELXT 2018/2 (Sheldrick, 2018)'
_diffrn_ambient_temperature 150(2)
_diffrn_measured_fraction_theta_full 0.997
_diffrn_measured_fraction_theta_max 0.997
_diffrn_measurement_device_type 'multiwire proportional'
_diffrn_measurement_method 'phi and omega scans'
_diffrn_radiation_type MoK\a
_diffrn_radiation_wavelength 0.71073
_diffrn_reflns_av_R_equivalents 0.0350
_diffrn_reflns_av_unetI/netI 0.0543
_diffrn_reflns_Laue_measured_fraction_full 0.997
_diffrn_reflns_Laue_measured_fraction_max 0.997
_diffrn_reflns_limit_h_max 16
_diffrn_reflns_limit_h_min -14
_diffrn_reflns_limit_k_max 12
_diffrn_reflns_limit_k_min -15
_diffrn_reflns_limit_l_max 28
_diffrn_reflns_limit_l_min -26
_diffrn_reflns_number 16319
_diffrn_reflns_point_group_measured_fraction_full 0.997
_diffrn_reflns_point_group_measured_fraction_max 0.997
_diffrn_reflns_theta_full 25.010
_diffrn_reflns_theta_max 25.010
_diffrn_reflns_theta_min 2.912
_diffrn_source 'fine-focus sealed tube'
_exptl_absorpt_coefficient_mu 0.612
_exptl_absorpt_correction_T_max 0.8378
_exptl_absorpt_correction_T_min 0.7832
_exptl_absorpt_correction_type multi-scan
_exptl_absorpt_process_details sadabs
_exptl_crystal_colour red
_exptl_crystal_density_diffrn 1.650
_exptl_crystal_density_method 'not measured'
_exptl_crystal_description block
_exptl_crystal_F_000 2124
_exptl_crystal_size_max 0.420
_exptl_crystal_size_mid 0.360
_exptl_crystal_size_min 0.300
_refine_diff_density_max 1.254
_refine_diff_density_min -0.731
_refine_diff_density_rms 0.106
_refine_ls_extinction_method none
_refine_ls_goodness_of_fit_ref 1.032
_refine_ls_hydrogen_treatment constr
_refine_ls_matrix_type full
_refine_ls_number_parameters 579
_refine_ls_number_reflns 7469
_refine_ls_number_restraints 0
_refine_ls_restrained_S_all 1.032
_refine_ls_R_factor_all 0.0659
_refine_ls_R_factor_gt 0.0516
_refine_ls_shift/su_max 0.001
_refine_ls_shift/su_mean 0.000
_refine_ls_structure_factor_coef Fsqd
_refine_ls_weighting_details 'w=1/[\s^2^(Fo^2^)+(0.0536P)^2^+13.9417P] where P=(Fo^2^+2Fc^2^)/3'
_refine_ls_weighting_scheme calc
_refine_ls_wR_factor_gt 0.1206
_refine_ls_wR_factor_ref 0.1327
_reflns_Friedel_coverage 0.000
_reflns_number_gt 6170
_reflns_number_total 7469
_reflns_threshold_expression 'I > 2\s(I)'
_cod_data_source_file c9dt00421a2.cif
_cod_data_source_block 160418_yxf160408_A2_170K
_cod_depositor_comments 'Adding full bibliography for 7049117--7049121.cif.'
_cod_database_code 7049119
_shelx_shelxl_version_number 2018/3
_shelx_space_group_comment
;
The symmetry employed for this shelxl refinement is uniquely defined
by the following loop, which should always be used as a source of
symmetry information in preference to the above space-group names.
They are only intended as comments.
;
_shelx_estimated_absorpt_t_min 0.783
_shelx_estimated_absorpt_t_max 0.838

loop_
_space_group_symop_operation_xyz
'x, y, z'
'-x+1/2, y+1/2, -z+1/2'
'-x, -y, -z'
'x-1/2, -y-1/2, z-1/2'

loop_
_atom_site_label
_atom_site_type_symbol
_atom_site_fract_x
_atom_site_fract_y
_atom_site_fract_z
_atom_site_U_iso_or_equiv
_atom_site_adp_type
_atom_site_occupancy
_atom_site_site_symmetry_order
_atom_site_calc_flag
_atom_site_refinement_flags_posn
_atom_site_refinement_flags_adp
Rh1 Rh 0.86264(2) 0.04667(2) 0.93982(2) 0.01704(12) Uani 1 1 d . .
P1 P 0.71721(8) 0.11566(9) 0.89967(5) 0.0203(2) Uani 1 1 d . .
P2 P 0.75779(10) 0.58921(11) 0.97271(6) 0.0397(3) Uani 1 1 d . .
P3 P 0.21484(10) 0.76958(12) 0.73911(6) 0.0394(3) Uani 1 1 d . .
N1 N 0.4598(5) 0.0048(5) 0.6418(3) 0.0743(18) Uani 1 1 d . .
N2 N 0.5139(6) 0.5662(6) 0.8220(3) 0.100(3) Uani 1 1 d . .
N3 N 0.8853(2) -0.0743(3) 0.87689(15) 0.0223(8) Uani 1 1 d . .
N4 N 0.9702(3) 0.0684(3) 0.84733(15) 0.0255(8) Uani 1 1 d . .
N5 N 0.9798(3) 0.2153(3) 0.89351(16) 0.0256(8) Uani 1 1 d . .
N6 N 0.9309(2) 0.2561(3) 0.98453(15) 0.0220(8) Uani 1 1 d . .
N7 N 0.8581(3) 0.1597(3) 1.04085(14) 0.0229(8) Uani 1 1 d . .
N8 N 0.7999(3) -0.0060(3) 1.01518(14) 0.0216(8) Uani 1 1 d . .
O1 O 0.9850(2) -0.0230(2) 0.97309(12) 0.0273(7) Uani 1 1 d . .
F1 F 0.7028(3) 0.6910(3) 0.94911(19) 0.0737(12) Uani 1 1 d . .
F2 F 0.1760(3) 0.7544(3) 0.79792(15) 0.0750(12) Uani 1 1 d . .
F3 F 0.2488(3) 0.7850(3) 0.67879(18) 0.0842(14) Uani 1 1 d . .
F4 F 0.2909(4) 0.8516(6) 0.7611(3) 0.148(3) Uani 1 1 d . .
F5 F 0.1489(4) 0.8688(4) 0.7293(2) 0.123(2) Uani 1 1 d . .
F6 F 0.1367(5) 0.6951(6) 0.7139(3) 0.170(4) Uani 1 1 d . .
F7 F 0.2820(5) 0.6727(5) 0.7477(3) 0.149(3) Uani 1 1 d . .
F8 F 0.8100(4) 0.4889(4) 0.9982(3) 0.137(3) Uani 1 1 d . .
F9 F 0.6748(4) 0.5169(3) 0.9481(3) 0.129(2) Uani 1 1 d . .
F10 F 0.8004(7) 0.5792(6) 0.9168(3) 0.189(4) Uani 1 1 d . .
F11 F 0.8438(3) 0.6634(4) 0.9909(3) 0.120(2) Uani 1 1 d . .
F12 F 0.7134(7) 0.6042(6) 1.0259(3) 0.189(4) Uani 1 1 d . .
C1 C 0.8821(3) 0.1656(3) 0.98826(17) 0.0204(9) Uani 1 1 d . .
C6 C 0.9437(3) -0.0393(4) 0.83967(18) 0.0240(10) Uani 1 1 d . .
C8 C 0.9383(3) 0.1200(3) 0.89059(17) 0.0214(9) Uani 1 1 d . .
C10 C 0.6464(3) 0.1766(4) 0.95049(18) 0.0238(9) Uani 1 1 d . .
C11 C 0.6364(3) 0.0196(4) 0.86458(18) 0.0227(9) Uani 1 1 d . .
C12 C 0.6424(3) -0.0864(4) 0.87990(19) 0.0273(10) Uani 1 1 d . .
H12 H 0.691230 -0.108675 0.907605 0.033 Uiso 1 1 calc R U
C13 C 0.5631(3) 0.0508(4) 0.8244(2) 0.0329(11) Uani 1 1 d . .
H13 H 0.557493 0.123036 0.813242 0.039 Uiso 1 1 calc R U
C15 C 0.8928(3) 0.2480(4) 1.0709(2) 0.0290(10) Uani 1 1 d . .
H15 H 0.886058 0.262777 1.108982 0.035 Uiso 1 1 calc R U
C16 C 0.8644(3) -0.1780(4) 0.87533(19) 0.0270(10) Uani 1 1 d . .
H16 H 0.825608 -0.205543 0.902008 0.032 Uiso 1 1 calc R U
C17 C 0.9777(3) -0.1015(4) 0.7994(2) 0.0350(12) Uani 1 1 d . .
H17 H 1.017412 -0.072895 0.773487 0.042 Uiso 1 1 calc R U
C19 C 0.5606(4) 0.1305(4) 0.9627(2) 0.0379(12) Uani 1 1 d . .
H19 H 0.537179 0.068757 0.943227 0.046 Uiso 1 1 calc R U
C20 C 0.6788(3) 0.2668(4) 0.97989(18) 0.0263(10) Uani 1 1 d . .
H20 H 0.737079 0.298952 0.972166 0.032 Uiso 1 1 calc R U
C21 C 0.6272(4) 0.3102(4) 1.0202(2) 0.0356(12) Uani 1 1 d . .
H21 H 0.650075 0.371806 1.039924 0.043 Uiso 1 1 calc R U
C22 C 0.8966(3) -0.2465(4) 0.8369(2) 0.0343(11) Uani 1 1 d . .
H22 H 0.880522 -0.319626 0.837184 0.041 Uiso 1 1 calc R U
C23 C 1.0379(4) 0.2248(4) 0.8496(2) 0.0374(12) Uani 1 1 d . .
H23 H 1.074807 0.285029 0.841709 0.045 Uiso 1 1 calc R U
C24 C 0.9631(3) 0.2990(4) 0.93319(19) 0.0299(10) Uani 1 1 d . .
H24A H 0.914241 0.348595 0.915793 0.036 Uiso 1 1 calc R U
H24B H 1.023008 0.339480 0.942402 0.036 Uiso 1 1 calc R U
C25 C 0.9378(3) 0.3084(4) 1.03588(19) 0.0285(10) Uani 1 1 d . .
H25 H 0.968525 0.374327 1.044420 0.034 Uiso 1 1 calc R U
C26 C 0.7743(3) 0.1762(4) 0.79887(19) 0.0298(10) Uani 1 1 d . .
H26 H 0.783262 0.102180 0.794304 0.036 Uiso 1 1 calc R U
C27 C 0.7345(3) 0.2137(4) 0.84595(18) 0.0240(10) Uani 1 1 d . .
C28 C 0.7205(4) 0.3221(4) 0.8513(2) 0.0339(11) Uani 1 1 d . .
H28 H 0.692595 0.348985 0.882689 0.041 Uiso 1 1 calc R U
C29 C 0.8006(4) 0.2454(4) 0.7591(2) 0.0396(13) Uani 1 1 d . .
H29 H 0.827487 0.218989 0.727255 0.047 Uiso 1 1 calc R U
C30 C 0.7597(3) -0.0985(4) 1.0270(2) 0.0310(11) Uani 1 1 d . .
H30 H 0.752625 -0.151901 0.999047 0.037 Uiso 1 1 calc R U
C31 C 0.7369(5) -0.0412(4) 1.1187(2) 0.0475(15) Uani 1 1 d . .
H31 H 0.713179 -0.052977 1.153682 0.057 Uiso 1 1 calc R U
C32 C 0.7801(4) 0.0536(4) 1.1083(2) 0.0370(12) Uani 1 1 d . .
H32 H 0.788124 0.107803 1.135773 0.044 Uiso 1 1 calc R U
C33 C 0.8115(3) 0.0665(3) 1.05593(18) 0.0244(10) Uani 1 1 d . .
C34 C 0.5784(3) -0.1603(4) 0.8554(2) 0.0333(11) Uani 1 1 d . .
H34 H 0.583964 -0.232784 0.866057 0.040 Uiso 1 1 calc R U
C35 C 0.7879(4) 0.3539(4) 0.7654(2) 0.0430(13) Uani 1 1 d . .
H35 H 0.807547 0.401835 0.738333 0.052 Uiso 1 1 calc R U
C36 C 0.7472(4) 0.3914(4) 0.8106(2) 0.0410(13) Uani 1 1 d . .
H36 H 0.737015 0.465417 0.814357 0.049 Uiso 1 1 calc R U
C37 C 0.9524(4) -0.2071(4) 0.7980(2) 0.0398(13) Uani 1 1 d . .
H37 H 0.973355 -0.252453 0.770197 0.048 Uiso 1 1 calc R U
C38 C 1.0320(4) 0.1345(4) 0.8212(2) 0.0371(12) Uani 1 1 d . .
H38 H 1.063594 0.117870 0.789325 0.044 Uiso 1 1 calc R U
C39 C 0.4985(4) -0.0233(5) 0.8007(2) 0.0441(14) Uani 1 1 d . .
H39 H 0.448143 -0.001535 0.773809 0.053 Uiso 1 1 calc R U
C40 C 0.5068(4) -0.1288(5) 0.8159(2) 0.0425(13) Uani 1 1 d . .
H40 H 0.463088 -0.179526 0.798975 0.051 Uiso 1 1 calc R U
C41 C 0.5101(4) 0.1748(5) 1.0028(3) 0.0503(15) Uani 1 1 d . .
H41 H 0.451714 0.143214 1.010827 0.060 Uiso 1 1 calc R U
C42 C 0.5429(4) 0.2642(5) 1.0317(2) 0.0493(15) Uani 1 1 d . .
H42 H 0.507339 0.293768 1.059373 0.059 Uiso 1 1 calc R U
C43 C 0.7280(4) -0.1192(4) 1.0785(2) 0.0432(13) Uani 1 1 d . .
H43 H 0.700690 -0.185944 1.085899 0.052 Uiso 1 1 calc R U
C44 C 0.4976(5) 0.5053(6) 0.8535(3) 0.0636(18) Uani 1 1 d . .
C47 C 0.3803(6) 0.0155(5) 0.6448(3) 0.0566(18) Uani 1 1 d . .
C48 C 0.2785(5) 0.0264(5) 0.6476(3) 0.0637(18) Uani 1 1 d . .
H48A H 0.244714 -0.029513 0.625224 0.096 Uiso 1 1 calc R U
H48B H 0.257361 0.095940 0.632894 0.096 Uiso 1 1 calc R U
H48C H 0.264391 0.020160 0.686447 0.096 Uiso 1 1 calc R U
C49 C 0.4763(5) 0.4254(7) 0.8935(3) 0.078(2) Uani 1 1 d . .
H49A H 0.506763 0.358345 0.884833 0.116 Uiso 1 1 calc R U
H49B H 0.406909 0.415261 0.891701 0.116 Uiso 1 1 calc R U
H49C H 0.500651 0.448364 0.931169 0.116 Uiso 1 1 calc R U

loop_
_atom_site_aniso_label
_atom_site_aniso_U_11
_atom_site_aniso_U_22
_atom_site_aniso_U_33
_atom_site_aniso_U_23
_atom_site_aniso_U_13
_atom_site_aniso_U_12
Rh1 0.01794(19) 0.01888(19) 0.01435(18) -0.00024(13) 0.00196(13) -0.00063(13)
P1 0.0203(5) 0.0223(6) 0.0185(6) 0.0007(4) 0.0024(4) -0.0003(5)
P2 0.0408(8) 0.0253(7) 0.0523(9) 0.0031(6) 0.0018(7) -0.0007(6)
P3 0.0360(7) 0.0430(8) 0.0413(8) -0.0158(6) 0.0141(6) -0.0014(6)
N1 0.095(5) 0.063(4) 0.066(4) 0.010(3) 0.014(4) 0.011(4)
N2 0.149(7) 0.067(4) 0.077(5) 0.006(4) -0.023(5) -0.016(5)
N3 0.0187(18) 0.028(2) 0.0195(19) -0.0022(15) -0.0009(15) 0.0006(16)
N4 0.0207(19) 0.035(2) 0.0214(19) 0.0012(16) 0.0058(15) -0.0001(17)
N5 0.0219(19) 0.027(2) 0.028(2) 0.0016(16) 0.0040(16) -0.0066(16)
N6 0.0232(19) 0.0201(18) 0.0220(19) -0.0005(15) -0.0006(15) -0.0028(16)
N7 0.0261(19) 0.0254(19) 0.0169(18) -0.0022(15) 0.0010(15) 0.0017(16)
N8 0.0252(19) 0.0228(19) 0.0168(18) 0.0004(15) 0.0025(15) 0.0017(16)
O1 0.0258(16) 0.0321(17) 0.0223(16) -0.0051(13) -0.0053(13) 0.0098(14)
F1 0.064(2) 0.0400(19) 0.110(3) 0.014(2) -0.026(2) 0.0004(18)
F2 0.112(3) 0.074(3) 0.043(2) 0.0026(19) 0.029(2) 0.030(2)
F3 0.113(3) 0.073(3) 0.077(3) -0.006(2) 0.061(3) 0.011(3)
F4 0.118(5) 0.186(6) 0.132(5) -0.015(5) -0.030(4) -0.083(5)
F5 0.139(4) 0.119(4) 0.130(4) 0.051(3) 0.099(4) 0.082(4)
F6 0.172(6) 0.232(8) 0.114(5) -0.095(5) 0.058(4) -0.147(6)
F7 0.175(6) 0.156(5) 0.134(5) 0.082(4) 0.103(4) 0.122(5)
F8 0.110(4) 0.050(3) 0.233(7) 0.036(4) -0.065(4) 0.014(3)
F9 0.138(5) 0.052(3) 0.180(6) 0.016(3) -0.075(4) -0.038(3)
F10 0.263(10) 0.170(6) 0.157(7) -0.044(5) 0.138(7) -0.015(7)
F11 0.059(3) 0.080(3) 0.207(6) 0.019(4) -0.055(3) -0.012(2)
F12 0.301(10) 0.191(7) 0.096(4) 0.050(5) 0.122(6) 0.077(7)
C1 0.019(2) 0.021(2) 0.021(2) 0.0014(17) 0.0009(17) 0.0047(18)
C6 0.019(2) 0.034(3) 0.018(2) -0.0007(19) -0.0006(17) 0.0004(19)
C8 0.019(2) 0.027(2) 0.018(2) 0.0059(18) 0.0004(17) 0.0045(19)
C10 0.024(2) 0.026(2) 0.022(2) 0.0006(18) 0.0039(18) 0.0034(19)
C11 0.017(2) 0.029(2) 0.023(2) -0.0023(19) 0.0054(17) -0.0021(19)
C12 0.028(2) 0.028(2) 0.027(2) 0.001(2) 0.0068(19) 0.002(2)
C13 0.033(3) 0.031(3) 0.033(3) 0.001(2) -0.004(2) -0.001(2)
C15 0.033(3) 0.026(2) 0.027(2) -0.012(2) -0.002(2) 0.005(2)
C16 0.025(2) 0.029(2) 0.027(2) -0.002(2) -0.0012(19) 0.003(2)
C17 0.031(3) 0.047(3) 0.029(3) -0.005(2) 0.011(2) 0.003(2)
C19 0.035(3) 0.039(3) 0.042(3) -0.008(2) 0.017(2) -0.008(2)
C20 0.026(2) 0.028(2) 0.026(2) 0.0036(19) 0.0047(19) 0.004(2)
C21 0.039(3) 0.034(3) 0.034(3) -0.007(2) 0.006(2) 0.003(2)
C22 0.035(3) 0.029(3) 0.038(3) -0.012(2) -0.003(2) 0.006(2)
C23 0.031(3) 0.045(3) 0.039(3) 0.010(2) 0.014(2) -0.010(2)
C24 0.034(3) 0.027(2) 0.028(3) 0.004(2) 0.002(2) -0.006(2)
C25 0.034(3) 0.023(2) 0.028(3) -0.007(2) -0.003(2) 0.000(2)
C26 0.033(3) 0.031(3) 0.026(2) 0.002(2) 0.003(2) 0.003(2)
C27 0.021(2) 0.030(2) 0.020(2) 0.0036(19) -0.0010(17) 0.0016(19)
C28 0.043(3) 0.030(3) 0.030(3) 0.003(2) 0.008(2) 0.003(2)
C29 0.039(3) 0.054(3) 0.027(3) 0.010(2) 0.012(2) 0.004(3)
C30 0.039(3) 0.026(2) 0.028(3) 0.004(2) 0.004(2) -0.003(2)
C31 0.067(4) 0.051(3) 0.027(3) 0.011(3) 0.019(3) -0.008(3)
C32 0.050(3) 0.040(3) 0.022(3) -0.003(2) 0.010(2) 0.000(3)
C33 0.027(2) 0.024(2) 0.021(2) 0.0016(18) 0.0020(18) 0.0045(19)
C34 0.036(3) 0.032(3) 0.032(3) -0.002(2) 0.007(2) -0.009(2)
C35 0.053(3) 0.043(3) 0.035(3) 0.015(2) 0.012(3) -0.005(3)
C36 0.051(3) 0.029(3) 0.044(3) 0.008(2) 0.008(3) 0.000(2)
C37 0.039(3) 0.049(3) 0.032(3) -0.020(2) 0.004(2) 0.007(3)
C38 0.033(3) 0.049(3) 0.032(3) 0.005(2) 0.017(2) -0.004(2)
C39 0.031(3) 0.062(4) 0.037(3) -0.004(3) -0.010(2) 0.000(3)
C40 0.036(3) 0.048(3) 0.043(3) -0.013(3) 0.001(2) -0.009(3)
C41 0.039(3) 0.059(4) 0.058(4) -0.012(3) 0.029(3) -0.014(3)
C42 0.055(4) 0.053(3) 0.046(3) -0.014(3) 0.030(3) -0.002(3)
C43 0.065(4) 0.034(3) 0.031(3) 0.009(2) 0.010(3) -0.012(3)
C44 0.072(5) 0.053(4) 0.061(5) -0.010(4) -0.016(4) 0.008(4)
C47 0.098(6) 0.032(3) 0.041(4) 0.010(3) 0.012(4) 0.002(4)
C48 0.085(5) 0.050(4) 0.056(4) 0.002(3) 0.008(4) -0.013(4)
C49 0.056(4) 0.104(6) 0.072(5) 0.006(5) 0.001(4) 0.008(4)

loop_
_atom_type_symbol
_atom_type_description
_atom_type_scat_dispersion_real
_atom_type_scat_dispersion_imag
_atom_type_scat_source
C C 0.0033 0.0016 'International Tables Vol C Tables 4.2.6.8 and 6.1.1.4'
H H 0.0000 0.0000 'International Tables Vol C Tables 4.2.6.8 and 6.1.1.4'
N N 0.0061 0.0033 'International Tables Vol C Tables 4.2.6.8 and 6.1.1.4'
O O 0.0106 0.0060 'International Tables Vol C Tables 4.2.6.8 and 6.1.1.4'
F F 0.0171 0.0103 'International Tables Vol C Tables 4.2.6.8 and 6.1.1.4'
P P 0.1023 0.0942 'International Tables Vol C Tables 4.2.6.8 and 6.1.1.4'
Rh Rh -1.1178 0.9187 'International Tables Vol C Tables 4.2.6.8 and 6.1.1.4'

loop_
_geom_angle_atom_site_label_1
_geom_angle_atom_site_label_2
_geom_angle_atom_site_label_3
_geom_angle
_geom_angle_site_symmetry_1
C1 Rh1 C8 86.84(18) .
C1 Rh1 O1 92.06(15) .
C8 Rh1 O1 87.22(15) .
C1 Rh1 N3 161.58(16) .
C8 Rh1 N3 77.23(16) .
O1 Rh1 N3 78.15(12) .
C1 Rh1 N8 77.08(16) .
C8 Rh1 N8 162.48(16) .
O1 Rh1 N8 86.45(13) .
N3 Rh1 N8 117.27(13) .
C1 Rh1 P1 91.47(13) .
C8 Rh1 P1 94.68(12) .
O1 Rh1 P1 176.08(9) .
N3 Rh1 P1 98.91(10) .
N8 Rh1 P1 92.67(10) .
C11 P1 C27 104.2(2) .
C11 P1 C10 103.6(2) .
C27 P1 C10 108.2(2) .
C11 P1 Rh1 115.15(15) .
C27 P1 Rh1 111.81(14) .
C10 P1 Rh1 113.14(15) .
F12 P2 F10 176.8(5) .
F12 P2 F9 92.2(5) .
F10 P2 F9 87.8(5) .
F12 P2 F11 93.6(5) .
F10 P2 F11 86.3(4) .
F9 P2 F11 173.9(4) .
F12 P2 F8 89.2(4) .
F10 P2 F8 93.9(5) .
F9 P2 F8 88.9(3) .
F11 P2 F8 93.2(3) .
F12 P2 F1 88.5(3) .
F10 P2 F1 88.4(4) .
F9 P2 F1 91.0(2) .
F11 P2 F1 87.2(2) .
F8 P2 F1 177.7(4) .
F6 P3 F4 175.5(5) .
F6 P3 F7 88.4(5) .
F4 P3 F7 95.2(4) .
F6 P3 F5 92.3(4) .
F4 P3 F5 84.0(4) .
F7 P3 F5 178.4(3) .
F6 P3 F2 88.9(3) .
F4 P3 F2 93.6(3) .
F7 P3 F2 92.7(2) .
F5 P3 F2 88.8(2) .
F6 P3 F3 89.0(3) .
F4 P3 F3 88.3(3) .
F7 P3 F3 89.0(2) .
F5 P3 F3 89.6(2) .
F2 P3 F3 177.3(3) .
C16 N3 C6 116.5(4) .
C16 N3 Rh1 130.6(3) .
C6 N3 Rh1 111.8(3) .
C8 N4 C38 109.4(4) .
C8 N4 C6 117.5(4) .
C38 N4 C6 132.9(4) .
C8 N5 C23 108.8(4) .
C8 N5 C24 126.0(4) .
C23 N5 C24 125.1(4) .
C1 N6 C25 109.4(4) .
C1 N6 C24 125.2(4) .
C25 N6 C24 125.1(4) .
C1 N7 C15 109.8(4) .
C1 N7 C33 117.1(4) .
C15 N7 C33 132.9(4) .
C30 N8 C33 117.5(4) .
C30 N8 Rh1 130.7(3) .
C33 N8 Rh1 111.7(3) .
O1 O1 Rh1 109.8(3) 3_757
N6 C1 N7 106.8(4) .
N6 C1 Rh1 132.3(3) .
N7 C1 Rh1 120.0(3) .
N3 C6 C17 124.2(4) .
N3 C6 N4 113.4(4) .
C17 C6 N4 122.3(4) .
N5 C8 N4 107.3(4) .
N5 C8 Rh1 132.2(3) .
N4 C8 Rh1 119.9(3) .
C20 C10 C19 118.6(4) .
C20 C10 P1 120.9(3) .
C19 C10 P1 120.5(4) .
C12 C11 C13 118.5(4) .
C12 C11 P1 120.1(3) .
C13 C11 P1 121.2(3) .
C34 C12 C11 121.0(5) .
C34 C12 H12 119.5 .
C11 C12 H12 119.5 .
C39 C13 C11 120.1(5) .
C39 C13 H13 120.0 .
C11 C13 H13 120.0 .
C25 C15 N7 106.9(4) .
C25 C15 H15 126.6 .
N7 C15 H15 126.6 .
N3 C16 C22 123.0(4) .
N3 C16 H16 118.5 .
C22 C16 H16 118.5 .
C6 C17 C37 117.6(5) .
C6 C17 H17 121.2 .
C37 C17 H17 121.2 .
C41 C19 C10 119.8(5) .
C41 C19 H19 120.1 .
C10 C19 H19 120.1 .
C21 C20 C10 120.9(4) .
C21 C20 H20 119.6 .
C10 C20 H20 119.6 .
C42 C21 C20 120.0(5) .
C42 C21 H21 120.0 .
C20 C21 H21 120.0 .
C37 C22 C16 118.8(5) .
C37 C22 H22 120.6 .
C16 C22 H22 120.6 .
C38 C23 N5 107.7(4) .
C38 C23 H23 126.2 .
N5 C23 H23 126.2 .
N5 C24 N6 111.7(4) .
N5 C24 H24A 109.3 .
N6 C24 H24A 109.3 .
N5 C24 H24B 109.3 .
N6 C24 H24B 109.3 .
H24A C24 H24B 107.9 .
C15 C25 N6 107.2(4) .
C15 C25 H25 126.4 .
N6 C25 H25 126.4 .
C29 C26 C27 120.7(5) .
C29 C26 H26 119.7 .
C27 C26 H26 119.7 .
C28 C27 C26 118.7(4) .
C28 C27 P1 124.8(3) .
C26 C27 P1 116.1(3) .
C27 C28 C36 120.1(5) .
C27 C28 H28 119.9 .
C36 C28 H28 119.9 .
C26 C29 C35 120.2(5) .
C26 C29 H29 119.9 .
C35 C29 H29 119.9 .
N8 C30 C43 122.4(5) .
N8 C30 H30 118.8 .
C43 C30 H30 118.8 .
C32 C31 C43 120.2(5) .
C32 C31 H31 119.9 .
C43 C31 H31 119.9 .
C31 C32 C33 117.0(5) .
C31 C32 H32 121.5 .
C33 C32 H32 121.5 .
N8 C33 C32 124.0(4) .
N8 C33 N7 113.9(4) .
C32 C33 N7 122.1(4) .
C40 C34 C12 120.0(5) .
C40 C34 H34 120.0 .
C12 C34 H34 120.0 .
C36 C35 C29 119.7(5) .
C36 C35 H35 120.1 .
C29 C35 H35 120.1 .
C35 C36 C28 120.6(5) .
C35 C36 H36 119.7 .
C28 C36 H36 119.7 .
C22 C37 C17 119.8(4) .
C22 C37 H37 120.1 .
C17 C37 H37 120.1 .
C23 C38 N4 106.8(4) .
C23 C38 H38 126.6 .
N4 C38 H38 126.6 .
C40 C39 C13 120.4(5) .
C40 C39 H39 119.8 .
C13 C39 H39 119.8 .
C34 C40 C39 120.0(5) .
C34 C40 H40 120.0 .
C39 C40 H40 120.0 .
C19 C41 C42 121.1(5) .
C19 C41 H41 119.4 .
C42 C41 H41 119.4 .
C21 C42 C41 119.7(5) .
C21 C42 H42 120.2 .
C41 C42 H42 120.2 .
C31 C43 C30 118.8(5) .
C31 C43 H43 120.6 .
C30 C43 H43 120.6 .
N2 C44 C49 179.0(8) .
N1 C47 C48 178.2(8) .
C47 C48 H48A 109.5 .
C47 C48 H48B 109.5 .
H48A C48 H48B 109.5 .
C47 C48 H48C 109.5 .
H48A C48 H48C 109.5 .
H48B C48 H48C 109.5 .
C44 C49 H49A 109.5 .
C44 C49 H49B 109.5 .
H49A C49 H49B 109.5 .
C44 C49 H49C 109.5 .
H49A C49 H49C 109.5 .
H49B C49 H49C 109.5 .

loop_
_geom_bond_atom_site_label_1
_geom_bond_atom_site_label_2
_geom_bond_distance
_geom_bond_site_symmetry_2
Rh1 C1 1.902(4) .
Rh1 C8 1.910(4) .
Rh1 O1 2.024(3) .
Rh1 N3 2.196(4) .
Rh1 N8 2.200(3) .
Rh1 P1 2.3392(11) .
P1 C11 1.811(4) .
P1 C27 1.823(4) .
P1 C10 1.824(4) .
P2 F12 1.494(5) .
P2 F10 1.535(6) .
P2 F9 1.551(5) .
P2 F11 1.556(5) .
P2 F8 1.557(4) .
P2 F1 1.575(4) .
P3 F6 1.524(5) .
P3 F4 1.543(5) .
P3 F7 1.545(5) .
P3 F5 1.561(5) .
P3 F2 1.581(4) .
P3 F3 1.587(4) .
N1 C47 1.136(9) .
N2 C44 1.120(10) .
N3 C16 1.340(6) .
N3 C6 1.350(6) .
N4 C8 1.344(6) .
N4 C38 1.398(6) .
N4 C6 1.416(6) .
N5 C8 1.334(6) .
N5 C23 1.406(6) .
N5 C24 1.459(6) .
N6 C1 1.340(5) .
N6 C25 1.396(6) .
N6 C24 1.463(6) .
N7 C1 1.346(5) .
N7 C15 1.390(6) .
N7 C33 1.411(6) .
N8 C30 1.339(6) .
N8 C33 1.340(6) .
O1 O1 1.444(6) 3_757
C6 C17 1.371(6) .
C10 C20 1.391(6) .
C10 C19 1.397(6) .
C11 C12 1.386(6) .
C11 C13 1.398(6) .
C12 C34 1.385(7) .
C12 H12 0.9500 .
C13 C39 1.385(7) .
C13 H13 0.9500 .
C15 C25 1.341(7) .
C15 H15 0.9500 .
C16 C22 1.376(6) .
C16 H16 0.9500 .
C17 C37 1.377(7) .
C17 H17 0.9500 .
C19 C41 1.375(7) .
C19 H19 0.9500 .
C20 C21 1.382(6) .
C20 H20 0.9500 .
C21 C42 1.373(7) .
C21 H21 0.9500 .
C22 C37 1.375(7) .
C22 H22 0.9500 .
C23 C38 1.326(7) .
C23 H23 0.9500 .
C24 H24A 0.9900 .
C24 H24B 0.9900 .
C25 H25 0.9500 .
C26 C29 1.373(7) .
C26 C27 1.397(6) .
C26 H26 0.9500 .
C27 C28 1.389(7) .
C28 C36 1.393(7) .
C28 H28 0.9500 .
C29 C35 1.390(8) .
C29 H29 0.9500 .
C30 C43 1.383(7) .
C30 H30 0.9500 .
C31 C32 1.375(7) .
C31 C43 1.377(8) .
C31 H31 0.9500 .
C32 C33 1.388(6) .
C32 H32 0.9500 .
C34 C40 1.372(7) .
C34 H34 0.9500 .
C35 C36 1.365(7) .
C35 H35 0.9500 .
C36 H36 0.9500 .
C37 H37 0.9500 .
C38 H38 0.9500 .
C39 C40 1.381(8) .
C39 H39 0.9500 .
C40 H40 0.9500 .
C41 C42 1.379(8) .
C41 H41 0.9500 .
C42 H42 0.9500 .
C43 H43 0.9500 .
C44 C49 1.447(11) .
C47 C48 1.447(11) .
C48 H48A 0.9800 .
C48 H48B 0.9800 .
C48 H48C 0.9800 .
C49 H49A 0.9800 .
C49 H49B 0.9800 .
C49 H49C 0.9800 .

loop_
_geom_torsion_atom_site_label_1
_geom_torsion_atom_site_label_2
_geom_torsion_atom_site_label_3
_geom_torsion_atom_site_label_4
_geom_torsion
C25 N6 C1 N7 0.0(5)
C24 N6 C1 N7 -174.0(4)
C25 N6 C1 Rh1 -168.8(3)
C24 N6 C1 Rh1 17.2(6)
C15 N7 C1 N6 -0.3(5)
C33 N7 C1 N6 -175.6(4)
C15 N7 C1 Rh1 170.1(3)
C33 N7 C1 Rh1 -5.2(5)
C16 N3 C6 C17 3.5(6)
Rh1 N3 C6 C17 173.1(4)
C16 N3 C6 N4 -174.1(4)
Rh1 N3 C6 N4 -4.6(4)
C8 N4 C6 N3 2.5(5)
C38 N4 C6 N3 176.0(5)
C8 N4 C6 C17 -175.2(4)
C38 N4 C6 C17 -1.7(8)
C23 N5 C8 N4 1.6(5)
C24 N5 C8 N4 177.7(4)
C23 N5 C8 Rh1 172.1(4)
C24 N5 C8 Rh1 -11.7(7)
C38 N4 C8 N5 -1.6(5)
C6 N4 C8 N5 173.4(4)
C38 N4 C8 Rh1 -173.5(3)
C6 N4 C8 Rh1 1.4(5)
C11 P1 C10 C20 -169.7(4)
C27 P1 C10 C20 -59.6(4)
Rh1 P1 C10 C20 64.9(4)
C11 P1 C10 C19 13.4(5)
C27 P1 C10 C19 123.6(4)
Rh1 P1 C10 C19 -112.0(4)
C27 P1 C11 C12 147.9(4)
C10 P1 C11 C12 -99.0(4)
Rh1 P1 C11 C12 25.1(4)
C27 P1 C11 C13 -36.4(4)
C10 P1 C11 C13 76.8(4)
Rh1 P1 C11 C13 -159.2(3)
C13 C11 C12 C34 1.0(7)
P1 C11 C12 C34 176.9(3)
C12 C11 C13 C39 -0.1(7)
P1 C11 C13 C39 -175.9(4)
C1 N7 C15 C25 0.5(5)
C33 N7 C15 C25 174.8(4)
C6 N3 C16 C22 -2.5(6)
Rh1 N3 C16 C22 -169.7(3)
N3 C6 C17 C37 -1.6(7)
N4 C6 C17 C37 175.8(4)
C20 C10 C19 C41 0.2(8)
P1 C10 C19 C41 177.1(4)
C19 C10 C20 C21 -0.2(7)
P1 C10 C20 C21 -177.1(4)
C10 C20 C21 C42 0.1(8)
N3 C16 C22 C37 -0.3(7)
C8 N5 C23 C38 -1.0(6)
C24 N5 C23 C38 -177.2(4)
C8 N5 C24 N6 25.7(6)
C23 N5 C24 N6 -158.7(4)
C1 N6 C24 N5 -28.3(6)
C25 N6 C24 N5 158.7(4)
N7 C15 C25 N6 -0.5(5)
C1 N6 C25 C15 0.3(5)
C24 N6 C25 C15 174.3(4)
C29 C26 C27 C28 1.1(7)
C29 C26 C27 P1 -172.3(4)
C11 P1 C27 C28 126.5(4)
C10 P1 C27 C28 16.7(5)
Rh1 P1 C27 C28 -108.5(4)
C11 P1 C27 C26 -60.5(4)
C10 P1 C27 C26 -170.3(3)
Rh1 P1 C27 C26 64.5(4)
C26 C27 C28 C36 -1.0(7)
P1 C27 C28 C36 171.9(4)
C27 C26 C29 C35 0.1(8)
C33 N8 C30 C43 1.9(7)
Rh1 N8 C30 C43 176.6(4)
C43 C31 C32 C33 1.3(9)
C30 N8 C33 C32 -3.4(7)
Rh1 N8 C33 C32 -179.1(4)
C30 N8 C33 N7 177.4(4)
Rh1 N8 C33 N7 1.7(5)
C31 C32 C33 N8 1.8(8)
C31 C32 C33 N7 -179.0(5)
C1 N7 C33 N8 1.9(6)
C15 N7 C33 N8 -172.2(4)
C1 N7 C33 C32 -177.4(4)
C15 N7 C33 C32 8.5(7)
C11 C12 C34 C40 -0.8(7)
C26 C29 C35 C36 -1.5(9)
C29 C35 C36 C28 1.7(9)
C27 C28 C36 C35 -0.4(8)
C16 C22 C37 C17 2.3(8)
C6 C17 C37 C22 -1.4(8)
N5 C23 C38 N4 0.0(6)
C8 N4 C38 C23 1.0(6)
C6 N4 C38 C23 -172.9(5)
C11 C13 C39 C40 -1.0(8)
C12 C34 C40 C39 -0.3(8)
C13 C39 C40 C34 1.2(8)
C10 C19 C41 C42 -0.2(9)
C20 C21 C42 C41 -0.1(9)
C19 C41 C42 C21 0.1(10)
C32 C31 C43 C30 -2.6(9)
N8 C30 C43 C31 1.0(8)
